data_7210389
loop_
_publ_author_name
'Yang, Feilong'
'Zheng, Qingshu'
'Chen, Zhenxia'
'Ling, Yun'
'Liu, Xiaofeng'
'Weng, Linhong'
'Zhou, Yaming'

_publ_section_title
;
 A three-dimensional structure built of paddle-wheel and
 triazolate-dinuclear metal clusters: synthesis, deformation and
 reformation of paddle-wheel unit in the single-crystal-to-single-crystal
 transformation
;
_journal_issue 35
_journal_name_full CrystEngComm
_journal_page_first 7031
_journal_paper_doi 10.1039/c3ce40855h
_journal_volume 15
_journal_year 2013
_chemical_formula_moiety 'C18 H10 N5 O8 Zn2, (C2 H8 N), 2(H2 O)'
_chemical_formula_sum 'C20 H20 N6 O10 Zn2'
_chemical_formula_weight 635.16
_chemical_name_systematic
; 
 ? 
;
_space_group_crystal_system monoclinic
_space_group_IT_number 12
_space_group_name_Hall '-C 2y'
_space_group_name_H-M_alt 'C 1 2/m 1'
_symmetry_space_group_name_Hall '-C 2y'
_symmetry_space_group_name_H-M 'C 1 2/m 1'
_atom_sites_solution_hydrogens geom
_audit_creation_method SHELXL-2013
_cell_angle_alpha 90
_cell_angle_beta 127.496(2)
_cell_angle_gamma 90
_cell_formula_units_Z 4
_cell_length_a 17.724(5)
_cell_length_b 19.705(5)
_cell_length_c 13.139(6)
_cell_measurement_reflns_used 3541
_cell_measurement_temperature 293(2)
_cell_measurement_theta_max 27.76
_cell_measurement_theta_min 2.31
_cell_volume 3641(2)
_computing_cell_refinement 'Bruker SAINT'
_computing_data_collection 'Bruker APEX2'
_computing_data_reduction 'Bruker SAINT'
_computing_molecular_graphics 'Bruker SHELXTL'
_computing_publication_material 'Bruker SHELXTL'
_computing_structure_refinement 'SHELXL-2013 (Sheldrick, 2013)'
_computing_structure_solution 'SHELXS-97 (Sheldrick, 2008)'
_diffrn_ambient_temperature 293(2)
_diffrn_measured_fraction_theta_full 0.977
_diffrn_measured_fraction_theta_max 0.973
_diffrn_measurement_device_type 'Bruker APEX-II CCD'
_diffrn_measurement_method '\f and \w scans'
_diffrn_radiation_type MoK\a
_diffrn_radiation_wavelength 0.71073
_diffrn_reflns_av_R_equivalents 0.0231
_diffrn_reflns_av_unetI/netI 0.0335
_diffrn_reflns_Laue_measured_fraction_full 0.977
_diffrn_reflns_Laue_measured_fraction_max 0.973
_diffrn_reflns_limit_h_max 22
_diffrn_reflns_limit_h_min -21
_diffrn_reflns_limit_k_max 17
_diffrn_reflns_limit_k_min -24
_diffrn_reflns_limit_l_max 12
_diffrn_reflns_limit_l_min -16
_diffrn_reflns_number 8169
_diffrn_reflns_point_group_measured_fraction_full 0.977
_diffrn_reflns_point_group_measured_fraction_max 0.973
_diffrn_reflns_theta_full 25.242
_diffrn_reflns_theta_max 26.199
_diffrn_reflns_theta_min 1.779
_exptl_absorpt_coefficient_mu 1.363
_exptl_absorpt_correction_T_max 0.7456
_exptl_absorpt_correction_T_min 0.6233
_exptl_absorpt_correction_type multi-scan
_exptl_absorpt_process_details sadabs
_exptl_crystal_colour colourless
_exptl_crystal_density_diffrn 1.159
_exptl_crystal_description block
_exptl_crystal_F_000 1288
_exptl_crystal_size_max 0.250
_exptl_crystal_size_mid 0.220
_exptl_crystal_size_min 0.180
_refine_diff_density_max 0.874
_refine_diff_density_min -0.507
_refine_diff_density_rms 0.173
_refine_ls_extinction_method none
_refine_ls_goodness_of_fit_ref 1.080
_refine_ls_hydrogen_treatment constr
_refine_ls_matrix_type full
_refine_ls_number_parameters 177
_refine_ls_number_reflns 3678
_refine_ls_number_restraints 1
_refine_ls_restrained_S_all 1.079
_refine_ls_R_factor_all 0.0515
_refine_ls_R_factor_gt 0.0443
_refine_ls_shift/su_max 0.001
_refine_ls_shift/su_mean 0.000
_refine_ls_structure_factor_coef Fsqd
_refine_ls_weighting_details
; 
 w=1/[\s^2^(Fo^2^)+(0.0967P)^2^+5.6796P] 
 where P=(Fo^2^+2Fc^2^)/3 
;
_refine_ls_weighting_scheme calc
_refine_ls_wR_factor_gt 0.1415
_refine_ls_wR_factor_ref 0.1493
_reflns_Friedel_coverage 0.000
_reflns_number_gt 3159
_reflns_number_total 3678
_reflns_threshold_expression 'I > 2\s(I)'
_cod_data_source_file c3ce40855h.txt
_cod_data_source_block MAC-6
_cod_database_code 7210389
_shelx_space_group_comment
; 
The symmetry employed for this shelxl refinement is uniquely defined 
by the following loop, which should always be used as a source of 
symmetry information in preference to the above space-group names. 
They are only intended as comments. 
;
_shelx_estimated_absorpt_t_min 0.727
_shelx_estimated_absorpt_t_max 0.791
_shelxl_version_number 2013-2

loop_
_space_group_symop_operation_xyz
'x, y, z'
'-x, y, -z'
'x+1/2, y+1/2, z'
'-x+1/2, y+1/2, -z'
'-x, -y, -z'
'x, -y, z'
'-x+1/2, -y+1/2, -z'
'x+1/2, -y+1/2, z'

loop_
_atom_site_label
_atom_site_type_symbol
_atom_site_fract_x
_atom_site_fract_y
_atom_site_fract_z
_atom_site_U_iso_or_equiv
_atom_site_adp_type
_atom_site_occupancy
_atom_site_site_symmetry_order
_atom_site_calc_flag
_atom_site_refinement_flags_posn
_atom_site_refinement_flags_adp
_atom_site_refinement_flags_occupancy
Zn1 Zn 0.40437(3) 0.5000 0.36862(4) 0.01756(17) Uani 1 2 d S T P
Zn2 Zn 0.0000 0.40852(2) 0.0000 0.02267(18) Uani 1 2 d S T P
O1 O 0.45455(19) 0.42353(14) 0.3212(3) 0.0411(7) Uani 1 1 d . . .
O2 O 0.59419(17) 0.42848(14) 0.5148(3) 0.0390(6) Uani 1 1 d . . .
O3 O 0.4049(2) 0.22206(18) 0.0335(3) 0.0712(11) Uani 1 1 d . . .
O4 O 0.5212(2) 0.14670(15) 0.1356(3) 0.0556(9) Uani 1 1 d . . .
N1 N 0.2656(2) 0.5000 0.2173(3) 0.0208(7) Uani 1 2 d S T P
N2 N 0.11609(17) 0.46438(12) 0.0838(2) 0.0215(5) Uani 1 1 d . . .
N3 N 0.2362(2) 0.38032(14) 0.1894(3) 0.0378(8) Uani 1 1 d . . .
H3A H 0.1953 0.3479 0.1531 0.045 Uiso 1 1 calc R U .
H3B H 0.2959 0.3713 0.2421 0.045 Uiso 1 1 calc R U .
C1 C 0.5374(2) 0.40273(17) 0.4064(3) 0.0302(7) Uani 1 1 d . . .
C2 C 0.5709(2) 0.34051(18) 0.3778(3) 0.0342(8) Uani 1 1 d . . .
C3 C 0.6641(3) 0.31913(19) 0.4697(4) 0.0398(9) Uani 1 1 d . . .
H3 H 0.7031 0.3438 0.5453 0.048 Uiso 1 1 calc R U .
C4 C 0.7003(2) 0.2616(2) 0.4511(4) 0.0405(9) Uani 1 1 d . . .
C5 C 0.6384(3) 0.2262(2) 0.3372(4) 0.0458(10) Uani 1 1 d . . .
H5 H 0.6604 0.1874 0.3225 0.055 Uiso 1 1 calc R U .
C6 C 0.5453(3) 0.2461(2) 0.2450(4) 0.0423(10) Uani 1 1 d . . .
C7 C 0.5113(3) 0.3046(2) 0.2645(4) 0.0393(9) Uani 1 1 d . . .
H7 H 0.4494 0.3193 0.2022 0.047 Uiso 1 1 calc R U .
C8 C 0.4842(3) 0.2034(2) 0.1262(4) 0.0469(11) Uani 1 1 d . . .
C9 C 0.2062(2) 0.44616(15) 0.1633(3) 0.0220(6) Uani 1 1 d . . .
O5 O 0.8187(17) 0.5000 0.598(2) 0.168(8) Uiso 0.5 2 d S . P
O6 O 0.8657(15) 0.5000 0.550(2) 0.145(6) Uiso 0.5 2 d S . P
N4 N 0.175(3) 0.3614(18) 0.767(4) 0.38(2) Uiso 0.5 1 d D . P
H4A H 0.1096 0.3775 0.7179 0.455 Uiso 0.5 1 calc R U P
H4B H 0.2076 0.3856 0.7401 0.455 Uiso 0.5 1 calc R U P
C12 C 0.229(2) 0.3674(19) 0.918(3) 0.268(18) Uiso 0.5 1 d . . P
H12A H 0.2348 0.4143 0.9412 0.402 Uiso 0.5 1 calc R U P
H12B H 0.2911 0.3476 0.9629 0.402 Uiso 0.5 1 calc R U P
H12C H 0.1936 0.3437 0.9403 0.402 Uiso 0.5 1 calc R U P
C13 C 0.179(2) 0.2888(17) 0.756(3) 0.242(14) Uiso 0.5 1 d D . P
H13A H 0.1543 0.2774 0.6701 0.363 Uiso 0.5 1 calc R U P
H13B H 0.1418 0.2668 0.7773 0.363 Uiso 0.5 1 calc R U P
H13C H 0.2439 0.2740 0.8145 0.363 Uiso 0.5 1 calc R U P
O7 O 0.5000 0.387(3) 0.0000 0.36(2) Uiso 0.5 2 d S . P
O8 O 0.511(3) 0.4404(18) 0.111(4) 0.188(13) Uiso 0.25 1 d . . P

loop_
_atom_site_aniso_label
_atom_site_aniso_U_11
_atom_site_aniso_U_22
_atom_site_aniso_U_33
_atom_site_aniso_U_23
_atom_site_aniso_U_13
_atom_site_aniso_U_12
Zn1 0.0114(3) 0.0142(3) 0.0189(3) 0.000 0.0050(2) 0.000
Zn2 0.0133(3) 0.0137(3) 0.0236(3) 0.000 0.0022(2) 0.000
O1 0.0322(14) 0.0407(14) 0.0329(14) -0.0056(12) 0.0109(12) 0.0191(12)
O2 0.0253(13) 0.0381(14) 0.0396(15) -0.0194(12) 0.0125(12) 0.0036(11)
O3 0.0341(17) 0.062(2) 0.0520(19) -0.0306(16) -0.0076(15) 0.0156(15)
O4 0.0418(17) 0.0412(17) 0.0433(16) -0.0243(13) 0.0049(14) 0.0091(13)
N1 0.0111(16) 0.0156(17) 0.0225(18) 0.000 0.0034(15) 0.000
N2 0.0132(12) 0.0141(12) 0.0236(13) -0.0012(10) 0.0041(11) -0.0009(9)
N3 0.0173(14) 0.0154(14) 0.0486(19) -0.0047(13) 0.0034(13) 0.0015(11)
C1 0.0240(17) 0.0262(17) 0.0318(18) -0.0063(14) 0.0126(16) 0.0046(13)
C2 0.0235(17) 0.0298(18) 0.0339(19) -0.0105(15) 0.0095(15) 0.0067(14)
C3 0.0256(18) 0.035(2) 0.0336(19) -0.0164(16) 0.0050(16) 0.0066(15)
C4 0.0219(18) 0.035(2) 0.037(2) -0.0165(17) 0.0036(16) 0.0089(15)
C5 0.030(2) 0.037(2) 0.044(2) -0.0198(18) 0.0091(18) 0.0117(16)
C6 0.0267(19) 0.037(2) 0.036(2) -0.0172(17) 0.0052(17) 0.0064(16)
C7 0.0212(17) 0.038(2) 0.0346(19) -0.0126(16) 0.0044(16) 0.0081(15)
C8 0.029(2) 0.040(2) 0.044(2) -0.0210(19) 0.0078(19) 0.0044(17)
C9 0.0156(15) 0.0185(14) 0.0224(15) -0.0015(12) 0.0066(13) -0.0001(12)

loop_
_atom_type_symbol
_atom_type_description
_atom_type_scat_dispersion_real
_atom_type_scat_dispersion_imag
_atom_type_scat_source
C C 0.0033 0.0016 'International Tables Vol C Tables 4.2.6.8 and 6.1.1.4'
H H 0.0000 0.0000 'International Tables Vol C Tables 4.2.6.8 and 6.1.1.4'
N N 0.0061 0.0033 'International Tables Vol C Tables 4.2.6.8 and 6.1.1.4'
O O 0.0106 0.0060 'International Tables Vol C Tables 4.2.6.8 and 6.1.1.4'
Zn Zn 0.2839 1.4301 'International Tables Vol C Tables 4.2.6.8 and 6.1.1.4'

loop_
_geom_angle_atom_site_label_1
_geom_angle_atom_site_label_2
_geom_angle_atom_site_label_3
_geom_angle
_geom_angle_site_symmetry_1
_geom_angle_site_symmetry_3
N1 Zn1 O1 101.36(10) . .
N1 Zn1 O1 101.36(10) . 6_565
O1 Zn1 O1 95.78(18) . 6_565
N1 Zn1 O2 100.84(11) . 5_666
O1 Zn1 O2 157.18(10) . 5_666
O1 Zn1 O2 84.94(12) 6_565 5_666
N1 Zn1 O2 100.84(11) . 2_656
O1 Zn1 O2 84.94(12) . 2_656
O1 Zn1 O2 157.18(10) 6_565 2_656
O2 Zn1 O2 85.79(17) 5_666 2_656
N1 Zn1 Zn1 166.80(11) . 5_666
O1 Zn1 Zn1 87.39(8) . 5_666
O1 Zn1 Zn1 87.39(8) 6_565 5_666
O2 Zn1 Zn1 69.83(8) 5_666 5_666
O2 Zn1 Zn1 69.83(8) 2_656 5_666
O4 Zn2 O4 111.0(2) 7 8_455
O4 Zn2 N2 112.46(13) 7 .
O4 Zn2 N2 104.46(11) 8_455 .
O4 Zn2 N2 104.46(11) 7 2
O4 Zn2 N2 112.46(13) 8_455 2
N2 Zn2 N2 112.25(14) . 2
C1 O1 Zn1 117.5(2) . .
C1 O2 Zn1 139.5(2) . 5_666
C8 O4 Zn2 127.9(3) . 7
C9 N1 C9 103.4(3) . 6_565
C9 N1 Zn1 127.70(17) . .
C9 N1 Zn1 127.70(17) 6_565 .
C9 N2 N2 105.80(17) . 6_565
C9 N2 Zn2 129.7(2) . .
N2 N2 Zn2 123.88(7) 6_565 .
C9 N3 H3A 120.0 . .
C9 N3 H3B 120.0 . .
H3A N3 H3B 120.0 . .
O2 C1 O1 125.4(3) . .
O2 C1 C2 116.7(3) . .
O1 C1 C2 117.9(3) . .
C7 C2 C3 120.2(3) . .
C7 C2 C1 121.7(3) . .
C3 C2 C1 118.0(3) . .
C2 C3 C4 121.6(3) . .
C2 C3 H3 119.2 . .
C4 C3 H3 119.2 . .
C5 C4 C3 116.7(3) . .
C5 C4 C4 121.4(4) . 7_656
C3 C4 C4 121.9(4) . 7_656
C6 C5 C4 122.7(3) . .
C6 C5 H5 118.7 . .
C4 C5 H5 118.7 . .
C5 C6 C7 119.5(3) . .
C5 C6 C8 118.2(3) . .
C7 C6 C8 122.3(3) . .
C2 C7 C6 119.2(3) . .
C2 C7 H7 120.4 . .
C6 C7 H7 120.4 . .
O3 C8 O4 125.0(4) . .
O3 C8 C6 121.9(3) . .
O4 C8 C6 113.0(3) . .
N2 C9 N1 112.5(3) . .
N2 C9 N3 123.8(3) . .
N1 C9 N3 123.7(3) . .
C13 N4 C12 99(3) . .
C13 N4 H4A 111.9 . .
C12 N4 H4A 111.9 . .
C13 N4 H4B 111.9 . .
C12 N4 H4B 111.9 . .
H4A N4 H4B 109.6 . .
N4 C12 H12A 109.5 . .
N4 C12 H12B 109.5 . .
H12A C12 H12B 109.5 . .
N4 C12 H12C 109.5 . .
H12A C12 H12C 109.5 . .
H12B C12 H12C 109.5 . .
N4 C13 H13A 109.5 . .
N4 C13 H13B 109.5 . .
H13A C13 H13B 109.5 . .
N4 C13 H13C 109.5 . .
H13A C13 H13C 109.5 . .
H13B C13 H13C 109.5 . .
O8 O7 O8 104(4) 2_655 .

loop_
_geom_bond_atom_site_label_1
_geom_bond_atom_site_label_2
_geom_bond_distance
_geom_bond_site_symmetry_2
Zn1 N1 2.013(3) .
Zn1 O1 2.031(2) .
Zn1 O1 2.031(2) 6_565
Zn1 O2 2.070(2) 5_666
Zn1 O2 2.070(2) 2_656
Zn1 Zn1 3.0269(12) 5_666
Zn2 O4 1.920(3) 7
Zn2 O4 1.920(3) 8_455
Zn2 N2 1.975(2) .
Zn2 N2 1.975(2) 2
O1 C1 1.256(4) .
O2 C1 1.246(4) .
O2 Zn1 2.070(2) 5_666
O3 C8 1.229(5) .
O4 C8 1.263(5) .
O4 Zn2 1.920(3) 7
N1 C9 1.352(4) .
N1 C9 1.352(4) 6_565
N2 C9 1.319(4) .
N2 N2 1.404(5) 6_565
N3 C9 1.364(4) .
N3 H3A 0.8600 .
N3 H3B 0.8600 .
C1 C2 1.507(4) .
C2 C7 1.386(5) .
C2 C3 1.390(5) .
C3 C4 1.396(5) .
C3 H3 0.9300 .
C4 C5 1.390(5) .
C4 C4 1.486(7) 7_656
C5 C6 1.383(5) .
C5 H5 0.9300 .
C6 C7 1.393(5) .
C6 C8 1.503(5) .
C7 H7 0.9300 .
O5 O6 1.32(3) .
N4 C13 1.443(10) .
N4 C12 1.60(5) .
N4 H4A 0.9700 .
N4 H4B 0.9700 .
C12 H12A 0.9600 .
C12 H12B 0.9600 .
C12 H12C 0.9600 .
C13 H13A 0.9600 .
C13 H13B 0.9600 .
C13 H13C 0.9600 .
O7 O8 1.72(4) 2_655
O7 O8 1.72(4) .
